data_7051934
loop_
_publ_author_name
'Dobrza\'nska, Liliana'
'Kleinhans, Dewald J.'
'Barbour, Leonard J.'

_publ_section_title
;
 Influence of the metal-to-ligand ratio on the formation of metal
 organic complexes
;
_journal_issue 5
_journal_name_full 'New Journal of Chemistry'
_journal_page_first 813
_journal_paper_doi 10.1039/b800720a
_journal_volume 32
_journal_year 2008
_chemical_formula_moiety 'C28 H28 Cu N10 O6'
_chemical_formula_sum 'C28 H28 Cu N10 O6'
_chemical_formula_weight 664.14
_chemical_name_common workdew
_chemical_name_systematic
;
?
;
_space_group_IT_number 15
_symmetry_cell_setting monoclinic
_symmetry_space_group_name_Hall '-C 2yc'
_symmetry_space_group_name_H-M 'C 1 2/c 1'
_atom_sites_solution_hydrogens geom
_atom_sites_solution_primary direct
_atom_sites_solution_secondary difmap
_audit_creation_method SHELXL-97
_cell_angle_alpha 90.00
_cell_angle_beta 93.632(8)
_cell_angle_gamma 90.00
_cell_formula_units_Z 4
_cell_length_a 14.821(6)
_cell_length_b 8.908(4)
_cell_length_c 21.365(9)
_cell_measurement_temperature 100(2)
_cell_volume 2815(2)
_computing_cell_refinement 'SAINT (Bruker, 2002)'
_computing_data_collection 'SMART (Bruker, 2001)'
_computing_data_reduction SAINT
_computing_molecular_graphics 'X-Seed (Barbour 2001)'
_computing_structure_refinement 'SHELXL-97 (Sheldrick, 1997)'
_computing_structure_solution 'SHELXS-97 (Sheldrick, 1990)'
_diffrn_ambient_temperature 100(2)
_diffrn_measured_fraction_theta_full 0.993
_diffrn_measured_fraction_theta_max 0.929
_diffrn_measurement_device_type 'Bruker APEX CCD area-detector'
_diffrn_measurement_method \w
_diffrn_radiation_monochromator graphite
_diffrn_radiation_source 'fine-focus sealed tube'
_diffrn_radiation_type MoK\a
_diffrn_radiation_wavelength 0.71073
_diffrn_reflns_av_R_equivalents 0.0489
_diffrn_reflns_av_sigmaI/netI 0.0663
_diffrn_reflns_limit_h_max 19
_diffrn_reflns_limit_h_min -19
_diffrn_reflns_limit_k_max 11
_diffrn_reflns_limit_k_min -11
_diffrn_reflns_limit_l_max 27
_diffrn_reflns_limit_l_min -11
_diffrn_reflns_number 8521
_diffrn_reflns_theta_full 27.00
_diffrn_reflns_theta_max 28.25
_diffrn_reflns_theta_min 1.91
_exptl_absorpt_coefficient_mu 0.840
_exptl_absorpt_correction_T_max 0.8987
_exptl_absorpt_correction_T_min 0.8635
_exptl_absorpt_correction_type multi-scan
_exptl_absorpt_process_details 'SADABS (Sheldrick, 1997)'
_exptl_crystal_colour violet
_exptl_crystal_density_diffrn 1.567
_exptl_crystal_density_method 'not measured'
_exptl_crystal_description block
_exptl_crystal_F_000 1372
_exptl_crystal_size_max 0.18
_exptl_crystal_size_mid 0.15
_exptl_crystal_size_min 0.13
_refine_diff_density_max 0.799
_refine_diff_density_min -0.724
_refine_diff_density_rms 0.112
_refine_ls_extinction_method none
_refine_ls_goodness_of_fit_ref 1.177
_refine_ls_hydrogen_treatment constr
_refine_ls_matrix_type full
_refine_ls_number_parameters 205
_refine_ls_number_reflns 3247
_refine_ls_number_restraints 0
_refine_ls_restrained_S_all 1.177
_refine_ls_R_factor_all 0.0962
_refine_ls_R_factor_gt 0.0785
_refine_ls_shift/su_max 0.000
_refine_ls_shift/su_mean 0.000
_refine_ls_structure_factor_coef Fsqd
_refine_ls_weighting_details 'calc w=1/[\s^2^(Fo^2^)+(0.0532P)^2^+12.8329P] where P=(Fo^2^+2Fc^2^)/3'
_refine_ls_weighting_scheme calc
_refine_ls_wR_factor_gt 0.1485
_refine_ls_wR_factor_ref 0.1562
_reflns_number_gt 2716
_reflns_number_total 3247
_reflns_threshold_expression >2sigma(I)
_cod_data_source_file b800720a.txt
_cod_data_source_block VI
_cod_original_sg_symbol_H-M C2/c
_cod_database_code 7051934

loop_
_symmetry_equiv_pos_as_xyz
'x, y, z'
'-x, y, -z+1/2'
'x+1/2, y+1/2, z'
'-x+1/2, y+1/2, -z+1/2'
'-x, -y, -z'
'x, -y, z-1/2'
'-x+1/2, -y+1/2, -z'
'x+1/2, -y+1/2, z-1/2'

loop_
_atom_site_label
_atom_site_type_symbol
_atom_site_fract_x
_atom_site_fract_y
_atom_site_fract_z
_atom_site_U_iso_or_equiv
_atom_site_adp_type
_atom_site_occupancy
_atom_site_symmetry_multiplicity
_atom_site_calc_flag
_atom_site_refinement_flags
_atom_site_disorder_assembly
_atom_site_disorder_group
Cu1 Cu 0.0000 0.0000 0.5000 0.01222(19) Uani 1 2 d S . .
N1 N 0.1237(2) 0.0609(4) 0.53240(15) 0.0118(7) Uani 1 1 d . . .
C2 C 0.2067(3) -0.0057(5) 0.52567(18) 0.0166(8) Uani 1 1 d . . .
H2 H 0.2161 -0.0999 0.5062 0.020 Uiso 1 1 calc R . .
C3 C 0.2727(3) 0.0854(5) 0.55141(18) 0.0142(8) Uani 1 1 d . . .
H3 H 0.3360 0.0675 0.5529 0.017 Uiso 1 1 calc R . .
N4 N 0.2305(2) 0.2076(4) 0.57467(15) 0.0119(7) Uani 1 1 d . . .
C5 C 0.1415(3) 0.1892(5) 0.56212(18) 0.0140(8) Uani 1 1 d . . .
H5 H 0.0968 0.2592 0.5731 0.017 Uiso 1 1 calc R . .
C6 C 0.2735(3) 0.3325(5) 0.61002(18) 0.0148(8) Uani 1 1 d . . .
H6A H 0.2374 0.4248 0.6020 0.018 Uiso 1 1 calc R . .
H6B H 0.3344 0.3501 0.5950 0.018 Uiso 1 1 calc R . .
C7 C 0.2817(3) 0.3021(4) 0.67966(18) 0.0136(8) Uani 1 1 d . . .
C8 C 0.3594(3) 0.2375(5) 0.70773(19) 0.0154(8) Uani 1 1 d . . .
H8 H 0.4074 0.2093 0.6827 0.018 Uiso 1 1 calc R . .
C9 C 0.3675(3) 0.2135(5) 0.7723(2) 0.0181(9) Uani 1 1 d . . .
H9 H 0.4210 0.1702 0.7913 0.022 Uiso 1 1 calc R . .
C10 C 0.2972(3) 0.2533(5) 0.80849(19) 0.0186(9) Uani 1 1 d . . .
H10 H 0.3027 0.2371 0.8525 0.022 Uiso 1 1 calc R . .
C11 C 0.2186(3) 0.3168(4) 0.78121(19) 0.0143(8) Uani 1 1 d . . .
C12 C 0.2116(3) 0.3396(4) 0.71670(18) 0.0144(8) Uani 1 1 d . . .
H12 H 0.1578 0.3817 0.6977 0.017 Uiso 1 1 calc R . .
C13 C 0.1419(3) 0.3601(5) 0.82052(19) 0.0192(9) Uani 1 1 d . . .
H13A H 0.1642 0.4322 0.8532 0.023 Uiso 1 1 calc R . .
H13B H 0.0942 0.4106 0.7936 0.023 Uiso 1 1 calc R . .
N14 N 0.1028(2) 0.2286(4) 0.85078(15) 0.0155(7) Uani 1 1 d . . .
C15 C 0.0877(2) 0.2135(5) 0.91183(18) 0.0128(8) Uani 1 1 d . . .
H15 H 0.1051 0.2845 0.9435 0.015 Uiso 1 1 calc R . .
N16 N 0.0453(2) 0.0855(4) 0.92157(15) 0.0121(7) Uani 1 1 d . . .
C17 C 0.0308(3) 0.0199(4) 0.86355(18) 0.0154(8) Uani 1 1 d . . .
H17 H -0.0003 -0.0720 0.8554 0.018 Uiso 1 1 calc R . .
C18 C 0.0677(3) 0.1063(5) 0.81974(19) 0.0165(9) Uani 1 1 d . . .
H18 H 0.0690 0.0858 0.7762 0.020 Uiso 1 1 calc R . .
N19 N -0.0443(2) 0.3794(4) 0.43267(16) 0.0160(7) Uani 1 1 d . . .
O20 O 0.0036(2) 0.2673(3) 0.44604(15) 0.0250(7) Uani 1 1 d . . .
O21 O -0.1194(2) 0.3947(4) 0.45577(15) 0.0269(7) Uani 1 1 d . . .
O22 O -0.0175(2) 0.4761(3) 0.39575(16) 0.0290(8) Uani 1 1 d . . .

loop_
_atom_site_aniso_label
_atom_site_aniso_U_11
_atom_site_aniso_U_22
_atom_site_aniso_U_33
_atom_site_aniso_U_23
_atom_site_aniso_U_13
_atom_site_aniso_U_12
Cu1 0.0072(3) 0.0192(4) 0.0105(3) -0.0068(3) 0.0022(2) -0.0022(3)
N1 0.0082(15) 0.0193(17) 0.0080(15) -0.0024(13) -0.0001(12) -0.0006(13)
C2 0.0171(19) 0.019(2) 0.0137(18) -0.0031(18) 0.0035(15) 0.0055(18)
C3 0.0086(18) 0.022(2) 0.0120(19) 0.0037(16) 0.0017(15) 0.0035(15)
N4 0.0093(15) 0.0177(17) 0.0088(15) -0.0005(13) 0.0021(12) -0.0028(13)
C5 0.0102(18) 0.022(2) 0.0101(18) -0.0009(16) 0.0027(15) 0.0032(16)
C6 0.016(2) 0.017(2) 0.0110(19) -0.0017(16) 0.0025(16) -0.0055(16)
C7 0.0150(19) 0.0141(19) 0.0115(19) -0.0010(15) 0.0011(16) -0.0081(15)
C8 0.0132(19) 0.017(2) 0.016(2) 0.0002(16) 0.0012(16) -0.0049(15)
C9 0.015(2) 0.019(2) 0.020(2) 0.0038(17) -0.0070(17) -0.0054(16)
C10 0.025(2) 0.019(2) 0.011(2) 0.0052(16) -0.0019(17) -0.0074(18)
C11 0.018(2) 0.0109(18) 0.015(2) 0.0004(15) 0.0039(16) -0.0047(16)
C12 0.0142(19) 0.0150(19) 0.0139(19) 0.0035(16) 0.0004(16) -0.0030(15)
C13 0.031(2) 0.014(2) 0.013(2) 0.0013(16) 0.0091(18) -0.0008(17)
N14 0.0194(18) 0.0178(17) 0.0100(16) 0.0016(13) 0.0060(14) 0.0004(14)
C15 0.0112(18) 0.019(2) 0.0082(18) 0.0004(15) 0.0032(15) 0.0031(15)
N16 0.0067(15) 0.0189(17) 0.0109(16) 0.0038(13) 0.0024(12) 0.0009(13)
C17 0.0183(19) 0.012(2) 0.0164(19) -0.0013(16) 0.0029(16) -0.0013(15)
C18 0.020(2) 0.018(2) 0.0117(19) -0.0025(16) 0.0011(16) 0.0016(17)
N19 0.0149(17) 0.0196(18) 0.0133(17) -0.0036(14) -0.0012(14) -0.0011(14)
O20 0.0212(16) 0.0211(16) 0.0330(19) 0.0016(14) 0.0040(14) 0.0059(13)
O21 0.0186(16) 0.040(2) 0.0231(17) 0.0020(15) 0.0075(13) 0.0117(14)
O22 0.0343(18) 0.0232(17) 0.0300(18) 0.0047(14) 0.0070(15) -0.0052(14)

loop_
_atom_type_symbol
_atom_type_description
_atom_type_scat_dispersion_real
_atom_type_scat_dispersion_imag
_atom_type_scat_source
C C 0.0033 0.0016 'International Tables Vol C Tables 4.2.6.8 and 6.1.1.4'
H H 0.0000 0.0000 'International Tables Vol C Tables 4.2.6.8 and 6.1.1.4'
N N 0.0061 0.0033 'International Tables Vol C Tables 4.2.6.8 and 6.1.1.4'
O O 0.0106 0.0060 'International Tables Vol C Tables 4.2.6.8 and 6.1.1.4'
Cu Cu 0.3201 1.2651 'International Tables Vol C Tables 4.2.6.8 and 6.1.1.4'

loop_
_geom_angle_atom_site_label_1
_geom_angle_atom_site_label_2
_geom_angle_atom_site_label_3
_geom_angle
_geom_angle_site_symmetry_1
_geom_angle_site_symmetry_3
_geom_angle_publ_flag
N1 Cu1 N1 180.0 . 5_556 ?
N1 Cu1 N16 92.57(13) . 6 ?
N1 Cu1 N16 87.43(13) 5_556 6 ?
N1 Cu1 N16 87.43(13) . 2_556 ?
N1 Cu1 N16 92.57(13) 5_556 2_556 ?
N16 Cu1 N16 180.00(9) 6 2_556 ?
C5 N1 C2 105.6(3) . . ?
C5 N1 Cu1 123.5(3) . . ?
C2 N1 Cu1 130.7(3) . . ?
C3 C2 N1 108.9(4) . . ?
C3 C2 H2 125.6 . . ?
N1 C2 H2 125.6 . . ?
C2 C3 N4 106.8(3) . . ?
C2 C3 H3 126.6 . . ?
N4 C3 H3 126.6 . . ?
C5 N4 C3 107.3(3) . . ?
C5 N4 C6 125.9(3) . . ?
C3 N4 C6 126.7(3) . . ?
N1 C5 N4 111.4(3) . . ?
N1 C5 H5 124.3 . . ?
N4 C5 H5 124.3 . . ?
N4 C6 C7 112.1(3) . . ?
N4 C6 H6A 109.2 . . ?
C7 C6 H6A 109.2 . . ?
N4 C6 H6B 109.2 . . ?
C7 C6 H6B 109.2 . . ?
H6A C6 H6B 107.9 . . ?
C12 C7 C8 119.0(4) . . ?
C12 C7 C6 120.2(4) . . ?
C8 C7 C6 120.9(4) . . ?
C7 C8 C9 120.5(4) . . ?
C7 C8 H8 119.7 . . ?
C9 C8 H8 119.7 . . ?
C10 C9 C8 119.6(4) . . ?
C10 C9 H9 120.2 . . ?
C8 C9 H9 120.2 . . ?
C9 C10 C11 120.7(4) . . ?
C9 C10 H10 119.6 . . ?
C11 C10 H10 119.6 . . ?
C10 C11 C12 118.9(4) . . ?
C10 C11 C13 120.9(4) . . ?
C12 C11 C13 120.2(4) . . ?
C7 C12 C11 121.3(4) . . ?
C7 C12 H12 119.4 . . ?
C11 C12 H12 119.4 . . ?
N14 C13 C11 111.9(3) . . ?
N14 C13 H13A 109.2 . . ?
C11 C13 H13A 109.2 . . ?
N14 C13 H13B 109.2 . . ?
C11 C13 H13B 109.2 . . ?
H13A C13 H13B 107.9 . . ?
C15 N14 C18 108.1(3) . . ?
C15 N14 C13 126.8(4) . . ?
C18 N14 C13 124.8(3) . . ?
N16 C15 N14 110.4(4) . . ?
N16 C15 H15 124.8 . . ?
N14 C15 H15 124.8 . . ?
C15 N16 C17 105.8(3) . . ?
C15 N16 Cu1 130.5(3) . 2_556 ?
C17 N16 Cu1 123.6(3) . 2_556 ?
C18 C17 N16 109.6(3) . . ?
C18 C17 H17 125.2 . . ?
N16 C17 H17 125.2 . . ?
C17 C18 N14 106.1(3) . . ?
C17 C18 H18 127.0 . . ?
N14 C18 H18 127.0 . . ?
O20 N19 O22 119.8(3) . . ?
O20 N19 O21 120.3(4) . . ?
O22 N19 O21 120.0(3) . . ?

loop_
_geom_bond_atom_site_label_1
_geom_bond_atom_site_label_2
_geom_bond_distance
_geom_bond_site_symmetry_2
_geom_bond_publ_flag
Cu1 N1 1.994(3) . ?
Cu1 N1 1.994(3) 5_556 ?
Cu1 N16 1.995(3) 6 ?
Cu1 N16 1.995(3) 2_556 ?
N1 C5 1.325(5) . ?
N1 C2 1.382(5) . ?
C2 C3 1.361(6) . ?
C2 H2 0.9500 . ?
C3 N4 1.365(5) . ?
C3 H3 0.9500 . ?
N4 C5 1.339(5) . ?
N4 C6 1.468(5) . ?
C5 H5 0.9500 . ?
C6 C7 1.510(5) . ?
C6 H6A 0.9900 . ?
C6 H6B 0.9900 . ?
C7 C12 1.386(6) . ?
C7 C8 1.389(6) . ?
C8 C9 1.393(6) . ?
C8 H8 0.9500 . ?
C9 C10 1.382(6) . ?
C9 H9 0.9500 . ?
C10 C11 1.389(6) . ?
C10 H10 0.9500 . ?
C11 C12 1.390(5) . ?
C11 C13 1.506(6) . ?
C12 H12 0.9500 . ?
C13 N14 1.474(5) . ?
C13 H13A 0.9900 . ?
C13 H13B 0.9900 . ?
N14 C15 1.344(5) . ?
N14 C18 1.361(5) . ?
C15 N16 1.324(5) . ?
C15 H15 0.9500 . ?
N16 C17 1.375(5) . ?
N16 Cu1 1.995(3) 2_556 ?
C17 C18 1.354(6) . ?
C17 H17 0.9500 . ?
C18 H18 0.9500 . ?
N19 O20 1.248(4) . ?
N19 O22 1.251(4) . ?
N19 O21 1.253(4) . ?

loop_
_geom_torsion_atom_site_label_1
_geom_torsion_atom_site_label_2
_geom_torsion_atom_site_label_3
_geom_torsion_atom_site_label_4
_geom_torsion
_geom_torsion_site_symmetry_1
_geom_torsion_site_symmetry_2
_geom_torsion_site_symmetry_3
_geom_torsion_site_symmetry_4
_geom_torsion_publ_flag
N16 Cu1 N1 C5 140.1(3) 6 . . . ?
N16 Cu1 N1 C5 -39.9(3) 2_556 . . . ?
N16 Cu1 N1 C2 -33.8(4) 6 . . . ?
N16 Cu1 N1 C2 146.2(4) 2_556 . . . ?
C5 N1 C2 C3 -0.4(4) . . . . ?
Cu1 N1 C2 C3 174.4(3) . . . . ?
N1 C2 C3 N4 0.7(4) . . . . ?
C2 C3 N4 C5 -0.7(4) . . . . ?
C2 C3 N4 C6 176.2(3) . . . . ?
C2 N1 C5 N4 -0.1(4) . . . . ?
Cu1 N1 C5 N4 -175.3(2) . . . . ?
C3 N4 C5 N1 0.5(4) . . . . ?
C6 N4 C5 N1 -176.4(3) . . . . ?
C5 N4 C6 C7 87.9(5) . . . . ?
C3 N4 C6 C7 -88.5(5) . . . . ?
N4 C6 C7 C12 -87.9(4) . . . . ?
N4 C6 C7 C8 92.6(4) . . . . ?
C12 C7 C8 C9 -1.3(6) . . . . ?
C6 C7 C8 C9 178.2(4) . . . . ?
C7 C8 C9 C10 0.6(6) . . . . ?
C8 C9 C10 C11 0.0(6) . . . . ?
C9 C10 C11 C12 0.1(6) . . . . ?
C9 C10 C11 C13 179.9(4) . . . . ?
C8 C7 C12 C11 1.4(6) . . . . ?
C6 C7 C12 C11 -178.1(4) . . . . ?
C10 C11 C12 C7 -0.8(6) . . . . ?
C13 C11 C12 C7 179.3(4) . . . . ?
C10 C11 C13 N14 -63.5(5) . . . . ?
C12 C11 C13 N14 116.4(4) . . . . ?
C11 C13 N14 C15 129.2(4) . . . . ?
C11 C13 N14 C18 -57.3(5) . . . . ?
C18 N14 C15 N16 0.7(4) . . . . ?
C13 N14 C15 N16 175.0(4) . . . . ?
N14 C15 N16 C17 -1.8(4) . . . . ?
N14 C15 N16 Cu1 -177.6(3) . . . 2_556 ?
C15 N16 C17 C18 2.3(4) . . . . ?
Cu1 N16 C17 C18 178.5(3) 2_556 . . . ?
N16 C17 C18 N14 -1.9(4) . . . . ?
C15 N14 C18 C17 0.7(4) . . . . ?
C13 N14 C18 C17 -173.8(4) . . . . ?
